data_7226752
loop_
_publ_author_name
'Mahapatra, Ajit Kumar'
'Ali, Syed Samim'
'Maiti, Kalipada'
'Mondal, Sanchita'
'Maji, Rajkishor'
'Manna, Srimanta'
'Manna, Saikat Kumar'
'Uddin, Md. Raihan'
'Mandal, Sukhendu'

_publ_section_title
;
 Highly Sensitive Ratiometric Fluorescence Probes for Nitric Oxide Based
 on Dihydropyridine and Potentially Useful in Bioimaging
;
_journal_name_full 'RSC Adv.'
_journal_paper_doi 10.1039/C6RA23139J
_journal_year 2016
_chemical_formula_sum 'C31 H32 N2 O4'
_chemical_formula_weight 496.58
_space_group_crystal_system monoclinic
_space_group_IT_number 14
_space_group_name_Hall '-P 2yn'
_space_group_name_H-M_alt 'P 1 21/n 1'
_symmetry_space_group_name_Hall '-P 2yn'
_symmetry_space_group_name_H-M 'P 1 21/n 1'
_atom_sites_solution_hydrogens geom
_audit_creation_method SHELXL-2014/7
_audit_update_record
;
2016-08-16 deposited with the CCDC.
2016-10-07 downloaded from the CCDC.
;
_cell_angle_alpha 90
_cell_angle_beta 91.547(4)
_cell_angle_gamma 90
_cell_formula_units_Z 4
_cell_length_a 11.9094(13)
_cell_length_b 7.3443(8)
_cell_length_c 30.494(4)
_cell_measurement_reflns_used 9970
_cell_measurement_temperature 295(2)
_cell_measurement_theta_max 28.28
_cell_measurement_theta_min 2.60
_cell_volume 2666.2(5)
_computing_cell_refinement 'Bruker SAINT'
_computing_data_collection 'Bruker APEX2'
_computing_data_reduction 'Bruker SAINT'
_computing_molecular_graphics 'Bruker SHELXTL'
_computing_publication_material 'Bruker SHELXTL'
_computing_structure_refinement 'SHELXL-2014 (Sheldrick 2014)'
_computing_structure_solution 'SHELXS-97 (Sheldrick 2008)'
_diffrn_ambient_temperature 295(2)
_diffrn_measured_fraction_theta_full 0.999
_diffrn_measured_fraction_theta_max 0.997
_diffrn_measurement_device_type 'Bruker APEX-II CCD'
_diffrn_measurement_method '\f and \w scans'
_diffrn_radiation_type MoK\a
_diffrn_radiation_wavelength 0.71073
_diffrn_reflns_av_R_equivalents 0.2115
_diffrn_reflns_av_unetI/netI 0.0999
_diffrn_reflns_Laue_measured_fraction_full 0.999
_diffrn_reflns_Laue_measured_fraction_max 0.997
_diffrn_reflns_limit_h_max 15
_diffrn_reflns_limit_h_min -15
_diffrn_reflns_limit_k_max 9
_diffrn_reflns_limit_k_min -9
_diffrn_reflns_limit_l_max 40
_diffrn_reflns_limit_l_min -40
_diffrn_reflns_number 37027
_diffrn_reflns_point_group_measured_fraction_full 0.999
_diffrn_reflns_point_group_measured_fraction_max 0.997
_diffrn_reflns_theta_full 25.242
_diffrn_reflns_theta_max 28.369
_diffrn_reflns_theta_min 2.600
_exptl_absorpt_coefficient_mu 0.082
_exptl_crystal_colour green
_exptl_crystal_density_diffrn 1.237
_exptl_crystal_description ractangle
_exptl_crystal_F_000 1056
_exptl_crystal_size_max 0.300
_exptl_crystal_size_mid 0.220
_exptl_crystal_size_min 0.160
_refine_diff_density_max 0.444
_refine_diff_density_min -0.331
_refine_diff_density_rms 0.060
_refine_ls_extinction_coef 0.022(3)
_refine_ls_extinction_expression Fc^*^=kFc[1+0.001xFc^2^\l^3^/sin(2\q)]^-1/4^
_refine_ls_extinction_method 'SHELXL-2014/7 (Sheldrick 2014'
_refine_ls_goodness_of_fit_ref 1.028
_refine_ls_hydrogen_treatment constr
_refine_ls_matrix_type full
_refine_ls_number_parameters 351
_refine_ls_number_reflns 6656
_refine_ls_number_restraints 0
_refine_ls_restrained_S_all 1.028
_refine_ls_R_factor_all 0.1066
_refine_ls_R_factor_gt 0.0877
_refine_ls_shift/su_max 0.000
_refine_ls_shift/su_mean 0.000
_refine_ls_structure_factor_coef Fsqd
_refine_ls_weighting_details 'w=1/[\s^2^(Fo^2^)+(0.0721P)^2^+2.3397P] where P=(Fo^2^+2Fc^2^)/3'
_refine_ls_weighting_scheme calc
_refine_ls_wR_factor_gt 0.2118
_refine_ls_wR_factor_ref 0.2272
_reflns_Friedel_coverage 0.000
_reflns_number_gt 5365
_reflns_number_total 6656
_reflns_threshold_expression 'I > 2\s(I)'
_cod_data_source_file c6ra23139j2.cif
_cod_data_source_block TPANO
_cod_database_code 7226752
_shelx_shelxl_version_number 2014/7
_shelx_space_group_comment
;
The symmetry employed for this shelxl refinement is uniquely defined
by the following loop, which should always be used as a source of
symmetry information in preference to the above space-group names.
They are only intended as comments.
;
_shelx_estimated_absorpt_t_min 0.976
_shelx_estimated_absorpt_t_max 0.987

loop_
_space_group_symop_operation_xyz
'x, y, z'
'-x+1/2, y+1/2, -z+1/2'
'-x, -y, -z'
'x-1/2, -y-1/2, z-1/2'

loop_
_atom_site_label
_atom_site_type_symbol
_atom_site_fract_x
_atom_site_fract_y
_atom_site_fract_z
_atom_site_U_iso_or_equiv
_atom_site_adp_type
_atom_site_occupancy
_atom_site_site_symmetry_order
_atom_site_calc_flag
_atom_site_refinement_flags_posn
_atom_site_refinement_flags_adp
_atom_site_refinement_flags_occupancy
_atom_site_disorder_assembly
_atom_site_disorder_group
O3 O 0.70818(17) 0.0229(2) 0.48914(7) 0.0538(5) Uani 1 1 d . . . A 4
O2 O 1.00760(16) 0.2088(3) 0.57946(8) 0.0594(6) Uani 1 1 d . . . B 4
N2 N 0.78579(16) 0.6420(2) 0.50784(7) 0.0370(4) Uani 1 1 d . . . C 4
H3A H 0.7670 0.7536 0.5032 0.044 Uiso 1 1 calc R U . C 4
O1 O 1.06761(17) 0.4925(3) 0.58977(8) 0.0627(6) Uani 1 1 d . . . D 4
N1 N 0.55189(17) 0.3469(3) 0.70257(6) 0.0452(5) Uani 1 1 d . . . E 4
O4 O 0.5786(7) 0.2174(7) 0.4611(3) 0.0472(15) Uani 0.77(5) 1 d . . P A 1
C16 C 0.73092(16) 0.3008(3) 0.58525(6) 0.0274(4) Uani 1 1 d . . . . .
C19 C 0.80207(16) 0.2975(3) 0.54455(6) 0.0265(4) Uani 1 1 d . . . . .
H19 H 0.8361 0.1766 0.5420 0.032 Uiso 1 1 calc R U . . .
C20 C 0.73205(17) 0.3356(3) 0.50325(7) 0.0295(4) Uani 1 1 d . . . . .
C23 C 0.89519(17) 0.4376(3) 0.54973(7) 0.0298(4) Uani 1 1 d . . . . .
C13 C 0.61100(17) 0.3312(3) 0.66348(7) 0.0322(4) Uani 1 1 d . . . . .
C17 C 0.65087(17) 0.4354(3) 0.59083(7) 0.0317(4) Uani 1 1 d . . . . .
H17 H 0.6361 0.5173 0.5681 0.038 Uiso 1 1 calc R U . . .
C21 C 0.72145(19) 0.5077(3) 0.48866(7) 0.0326(5) Uani 1 1 d . . . . .
C18 C 0.59277(18) 0.4510(3) 0.62904(7) 0.0344(5) Uani 1 1 d . . . . .
H18 H 0.5403 0.5438 0.6318 0.041 Uiso 1 1 calc R U . . .
C15 C 0.74765(19) 0.1792(3) 0.61945(7) 0.0365(5) Uani 1 1 d . . . . .
H15 H 0.7997 0.0859 0.6165 0.044 Uiso 1 1 calc R U . . .
C25 C 0.99863(19) 0.3890(3) 0.57470(7) 0.0373(5) Uani 1 1 d . . . . .
C22 C 0.87951(18) 0.6067(3) 0.53429(7) 0.0331(5) Uani 1 1 d . . . . .
C7 C 0.59311(19) 0.2738(3) 0.74276(7) 0.0393(5) Uani 1 1 d . . . . .
C29 C 0.6776(2) 0.1763(3) 0.48351(8) 0.0387(5) Uani 1 1 d . . . . .
C6 C 0.45699(19) 0.4646(4) 0.70454(8) 0.0410(5) Uani 1 1 d . . . . .
C14 C 0.6889(2) 0.1927(3) 0.65789(8) 0.0404(5) Uani 1 1 d . . . . .
H14 H 0.7017 0.1082 0.6802 0.048 Uiso 1 1 calc R U . . .
C12 C 0.7023(2) 0.3039(3) 0.75831(9) 0.0452(6) Uani 1 1 d . . . . .
H12 H 0.7527 0.3681 0.7414 0.054 Uiso 1 1 calc R U . . .
C28 C 0.6458(3) 0.5757(3) 0.45198(9) 0.0515(7) Uani 1 1 d . . . . .
H28A H 0.6565 0.5031 0.4263 0.077 Uiso 1 1 calc R U . . .
H28B H 0.6636 0.7004 0.4458 0.077 Uiso 1 1 calc R U . . .
H28C H 0.5690 0.5671 0.4605 0.077 Uiso 1 1 calc R U . . .
C24 C 0.9533(2) 0.7700(3) 0.54097(10) 0.0488(6) Uani 1 1 d . . . . .
H24A H 0.9489 0.8110 0.5708 0.073 Uiso 1 1 calc R U . . .
H24B H 0.9287 0.8656 0.5215 0.073 Uiso 1 1 calc R U . . .
H24C H 1.0295 0.7382 0.5349 0.073 Uiso 1 1 calc R U . . .
C4 C 0.3656(2) 0.4404(5) 0.67623(10) 0.0544(7) Uani 1 1 d . . . . .
H4 H 0.3645 0.3439 0.6565 0.065 Uiso 1 1 calc R U . . .
C11 C 0.7351(3) 0.2378(4) 0.79904(9) 0.0540(7) Uani 1 1 d . . . . .
H11 H 0.8082 0.2574 0.8095 0.065 Uiso 1 1 calc R U . . .
C3 C 0.4564(2) 0.6037(5) 0.73418(10) 0.0587(7) Uani 1 1 d . . . . .
H3 H 0.5177 0.6210 0.7533 0.070 Uiso 1 1 calc R U . . .
C8 C 0.5215(2) 0.1760(5) 0.76800(10) 0.0620(8) Uani 1 1 d . . . . .
H8 H 0.4492 0.1512 0.7574 0.074 Uiso 1 1 calc R U . . .
C10 C 0.6610(3) 0.1432(5) 0.82426(9) 0.0641(9) Uani 1 1 d . . . . .
H10 H 0.6836 0.0997 0.8517 0.077 Uiso 1 1 calc R U . . .
C5 C 0.2760(2) 0.5597(6) 0.67726(13) 0.0717(10) Uani 1 1 d . . . . .
H5 H 0.2156 0.5455 0.6576 0.086 Uiso 1 1 calc R U . . .
C30 C 0.5236(3) 0.0685(5) 0.43735(13) 0.0729(10) Uani 1 1 d . . . . .
H30A H 0.5331 -0.0431 0.4540 0.088 Uiso 1 1 calc R U . A 1
H30B H 0.4438 0.0935 0.4344 0.088 Uiso 1 1 calc R U . A 1
C1 C 0.2762(3) 0.6984(6) 0.70708(14) 0.0791(11) Uani 1 1 d . . . . .
H1 H 0.2159 0.7787 0.7077 0.095 Uiso 1 1 calc R U . . .
C9 C 0.5547(3) 0.1138(6) 0.80883(12) 0.0780(11) Uani 1 1 d . . . . .
H9 H 0.5040 0.0512 0.8259 0.094 Uiso 1 1 calc R U . . .
C2 C 0.3647(3) 0.7194(5) 0.73593(14) 0.0781(11) Uani 1 1 d . . . . .
H2A H 0.3635 0.8116 0.7568 0.094 Uiso 1 1 calc R U . . .
C31 C 0.5693(4) 0.0440(6) 0.39408(16) 0.0961(14) Uani 1 1 d . . . . .
H31A H 0.5650 0.1569 0.3783 0.144 Uiso 1 1 calc R U . . .
H31B H 0.5267 -0.0473 0.3784 0.144 Uiso 1 1 calc R U . . .
H31C H 0.6463 0.0061 0.3969 0.144 Uiso 1 1 calc R U . . .
O4A O 0.627(7) 0.2099(19) 0.4472(18) 0.077(16) Uani 0.23(5) 1 d . . P A 2
C26 C 1.1049(3) 0.1403(6) 0.60347(15) 0.0852(13) Uani 1 1 d . . . B 4
H26A H 1.1391 0.0437 0.5867 0.102 Uiso 1 1 calc R U . B 4
H26B H 1.1596 0.2373 0.6072 0.102 Uiso 1 1 calc R U . B 4
C27 C 1.0772(5) 0.0745(10) 0.64406(19) 0.150(3) Uani 1 1 d . . . B 4
H27A H 1.0400 0.1681 0.6602 0.225 Uiso 1 1 calc R U . B 4
H27B H 1.1442 0.0377 0.6599 0.225 Uiso 1 1 calc R U . B 4
H27C H 1.0280 -0.0283 0.6404 0.225 Uiso 1 1 calc R U . B 4

loop_
_atom_site_aniso_label
_atom_site_aniso_U_11
_atom_site_aniso_U_22
_atom_site_aniso_U_33
_atom_site_aniso_U_23
_atom_site_aniso_U_13
_atom_site_aniso_U_12
O3 0.0673(12) 0.0288(8) 0.0641(12) -0.0030(8) -0.0222(10) -0.0007(8)
O2 0.0391(10) 0.0542(11) 0.0835(15) 0.0131(10) -0.0247(10) 0.0054(8)
N2 0.0434(11) 0.0245(8) 0.0427(10) 0.0014(7) -0.0091(8) -0.0002(7)
O1 0.0449(11) 0.0682(13) 0.0734(14) -0.0071(11) -0.0260(10) -0.0073(9)
N1 0.0357(10) 0.0708(14) 0.0291(9) 0.0098(9) 0.0034(8) 0.0188(10)
O4 0.040(3) 0.0391(14) 0.061(3) -0.0102(14) -0.021(2) -0.0003(13)
C16 0.0261(9) 0.0290(9) 0.0269(9) 0.0003(7) -0.0042(7) 0.0012(7)
C19 0.0283(10) 0.0252(8) 0.0257(9) -0.0014(7) -0.0025(7) 0.0032(7)
C20 0.0332(10) 0.0296(9) 0.0255(9) -0.0022(7) -0.0046(8) 0.0014(8)
C23 0.0274(10) 0.0346(10) 0.0275(10) -0.0051(8) -0.0007(8) 0.0008(8)
C13 0.0263(10) 0.0423(11) 0.0280(10) 0.0034(8) -0.0007(8) 0.0026(8)
C17 0.0296(10) 0.0377(10) 0.0276(10) 0.0065(8) -0.0019(8) 0.0075(8)
C21 0.0372(11) 0.0320(10) 0.0283(10) 0.0006(8) -0.0048(8) 0.0011(8)
C18 0.0280(10) 0.0425(11) 0.0324(10) 0.0025(9) -0.0031(8) 0.0109(9)
C15 0.0381(12) 0.0347(10) 0.0367(11) 0.0063(9) 0.0023(9) 0.0128(9)
C25 0.0304(11) 0.0484(12) 0.0331(11) -0.0018(9) -0.0006(9) 0.0010(9)
C22 0.0327(11) 0.0335(10) 0.0333(10) -0.0060(8) 0.0020(8) -0.0016(8)
C7 0.0363(12) 0.0515(13) 0.0301(11) 0.0069(9) 0.0009(9) 0.0109(10)
C29 0.0482(13) 0.0315(10) 0.0357(11) -0.0003(9) -0.0089(10) -0.0007(9)
C6 0.0304(11) 0.0590(14) 0.0337(11) 0.0078(10) 0.0042(9) 0.0063(10)
C14 0.0466(13) 0.0411(12) 0.0336(11) 0.0127(9) 0.0035(10) 0.0105(10)
C12 0.0456(14) 0.0448(13) 0.0448(13) 0.0095(10) -0.0057(11) 0.0011(10)
C28 0.0645(17) 0.0382(12) 0.0504(15) 0.0118(11) -0.0265(13) -0.0031(11)
C24 0.0501(15) 0.0372(12) 0.0587(16) -0.0081(11) -0.0047(12) -0.0099(11)
C4 0.0334(13) 0.0790(19) 0.0506(15) 0.0031(14) -0.0014(11) 0.0022(13)
C11 0.0621(17) 0.0502(14) 0.0484(15) 0.0013(12) -0.0207(13) 0.0137(13)
C3 0.0486(16) 0.0745(19) 0.0530(16) -0.0067(14) 0.0009(13) 0.0111(14)
C8 0.0395(14) 0.090(2) 0.0570(17) 0.0266(16) 0.0075(12) 0.0040(14)
C10 0.080(2) 0.075(2) 0.0375(14) 0.0186(13) 0.0046(14) 0.0295(17)
C5 0.0292(13) 0.109(3) 0.077(2) 0.027(2) 0.0014(13) 0.0105(15)
C30 0.075(2) 0.0564(17) 0.086(3) -0.0122(17) -0.0306(19) -0.0096(16)
C1 0.0499(18) 0.095(3) 0.094(3) 0.028(2) 0.0230(18) 0.0333(18)
C9 0.063(2) 0.110(3) 0.063(2) 0.048(2) 0.0212(16) 0.0182(19)
C2 0.082(2) 0.074(2) 0.080(2) -0.0021(18) 0.020(2) 0.0284(19)
C31 0.117(4) 0.077(2) 0.094(3) -0.026(2) -0.017(3) -0.008(2)
O4A 0.11(3) 0.040(5) 0.081(18) -0.012(6) -0.06(2) 0.004(8)
C26 0.0525(19) 0.085(2) 0.116(3) 0.032(2) -0.034(2) 0.0091(17)
C27 0.120(4) 0.221(7) 0.106(4) 0.086(5) -0.042(3) 0.006(5)

loop_
_atom_type_symbol
_atom_type_description
_atom_type_scat_dispersion_real
_atom_type_scat_dispersion_imag
_atom_type_scat_source
C C 0.0033 0.0016 'International Tables Vol C Tables 4.2.6.8 and 6.1.1.4'
H H 0.0000 0.0000 'International Tables Vol C Tables 4.2.6.8 and 6.1.1.4'
N N 0.0061 0.0033 'International Tables Vol C Tables 4.2.6.8 and 6.1.1.4'
O O 0.0106 0.0060 'International Tables Vol C Tables 4.2.6.8 and 6.1.1.4'

loop_
_geom_angle_atom_site_label_1
_geom_angle_atom_site_label_2
_geom_angle_atom_site_label_3
_geom_angle
C25 O2 C26 117.4(2)
C21 N2 C22 123.16(18)
C21 N2 H3A 118.4
C22 N2 H3A 118.4
C13 N1 C7 122.27(19)
C13 N1 C6 120.11(19)
C7 N1 C6 116.80(19)
C29 O4 C30 116.6(5)
C15 C16 C17 116.94(19)
C15 C16 C19 122.19(18)
C17 C16 C19 120.72(17)
C20 C19 C23 110.19(16)
C20 C19 C16 111.61(16)
C23 C19 C16 109.02(15)
C20 C19 H19 108.7
C23 C19 H19 108.7
C16 C19 H19 108.7
C21 C20 C29 125.47(19)
C21 C20 C19 119.49(18)
C29 C20 C19 115.00(17)
C22 C23 C25 120.8(2)
C22 C23 C19 119.82(18)
C25 C23 C19 119.17(18)
C18 C13 C14 117.7(2)
C18 C13 N1 121.31(19)
C14 C13 N1 121.0(2)
C18 C17 C16 121.74(19)
C18 C17 H17 119.1
C16 C17 H17 119.1
C20 C21 N2 119.26(19)
C20 C21 C28 127.4(2)
N2 C21 C28 113.31(19)
C17 C18 C13 121.20(19)
C17 C18 H18 119.4
C13 C18 H18 119.4
C16 C15 C14 121.76(19)
C16 C15 H15 119.1
C14 C15 H15 119.1
O1 C25 O2 122.2(2)
O1 C25 C23 126.7(2)
O2 C25 C23 111.1(2)
C23 C22 N2 118.76(19)
C23 C22 C24 128.2(2)
N2 C22 C24 113.0(2)
C8 C7 C12 118.9(2)
C8 C7 N1 118.7(2)
C12 C7 N1 122.4(2)
O3 C29 C20 124.5(2)
O4A C29 C20 113.5(10)
O4 C29 C20 113.1(3)
C3 C6 C4 119.5(2)
C3 C6 N1 120.0(2)
C4 C6 N1 120.5(2)
C15 C14 C13 120.7(2)
C15 C14 H14 119.7
C13 C14 H14 119.7
C11 C12 C7 119.4(3)
C11 C12 H12 120.3
C7 C12 H12 120.3
C21 C28 H28A 109.5
C21 C28 H28B 109.5
H28A C28 H28B 109.5
C21 C28 H28C 109.5
H28A C28 H28C 109.5
H28B C28 H28C 109.5
C22 C24 H24A 109.5
C22 C24 H24B 109.5
H24A C24 H24B 109.5
C22 C24 H24C 109.5
H24A C24 H24C 109.5
H24B C24 H24C 109.5
C5 C4 C6 120.0(3)
C5 C4 H4 120.0
C6 C4 H4 120.0
C10 C11 C12 120.7(3)
C10 C11 H11 119.7
C12 C11 H11 119.7
C6 C3 C2 120.2(3)
C6 C3 H3 119.9
C2 C3 H3 119.9
C7 C8 C9 121.1(3)
C7 C8 H8 119.5
C9 C8 H8 119.5
C9 C10 C11 119.6(3)
C9 C10 H10 120.2
C11 C10 H10 120.2
C1 C5 C4 120.0(3)
C1 C5 H5 120.0
C4 C5 H5 120.0
C31 C30 O4 111.7(5)
C31 C30 O4A 87(3)
C31 C30 H30A 109.3
O4 C30 H30A 109.3
C31 C30 H30B 109.3
O4 C30 H30B 109.3
H30A C30 H30B 107.9
C2 C1 C5 120.1(3)
C2 C1 H1 119.9
C5 C1 H1 119.9
C10 C9 C8 120.3(3)
C10 C9 H9 119.9
C8 C9 H9 119.9
C1 C2 C3 120.1(4)
C1 C2 H2A 119.9
C3 C2 H2A 119.9
C30 C31 H31A 109.5
C30 C31 H31B 109.5
H31A C31 H31B 109.5
C30 C31 H31C 109.5
H31A C31 H31C 109.5
H31B C31 H31C 109.5
C29 O4A C30 112(4)
C27 C26 O2 111.6(4)
C27 C26 H26A 109.3
O2 C26 H26A 109.3
C27 C26 H26B 109.3
O2 C26 H26B 109.3
H26A C26 H26B 108.0
C26 C27 H27A 109.5
C26 C27 H27B 109.5
H27A C27 H27B 109.5
C26 C27 H27C 109.5
H27A C27 H27C 109.5
H27B C27 H27C 109.5

loop_
_geom_bond_atom_site_label_1
_geom_bond_atom_site_label_2
_geom_bond_distance
O3 C29 1.195(3)
O2 C25 1.335(3)
O2 C26 1.445(3)
N2 C21 1.370(3)
N2 C22 1.384(3)
N2 H3A 0.8600
O1 C25 1.201(3)
N1 C13 1.405(3)
N1 C7 1.414(3)
N1 C6 1.425(3)
O4 C29 1.380(6)
O4 C30 1.457(5)
C16 C15 1.383(3)
C16 C17 1.387(3)
C16 C19 1.522(3)
C19 C20 1.518(3)
C19 C23 1.518(3)
C19 H19 0.9800
C20 C21 1.345(3)
C20 C29 1.459(3)
C23 C22 1.339(3)
C23 C25 1.475(3)
C13 C18 1.383(3)
C13 C14 1.391(3)
C17 C18 1.376(3)
C17 H17 0.9300
C21 C28 1.503(3)
C18 H18 0.9300
C15 C14 1.385(3)
C15 H15 0.9300
C22 C24 1.498(3)
C7 C8 1.368(4)
C7 C12 1.389(3)
C29 O4A 1.272(18)
C6 C3 1.364(4)
C6 C4 1.382(4)
C14 H14 0.9300
C12 C11 1.380(4)
C12 H12 0.9300
C28 H28A 0.9600
C28 H28B 0.9600
C28 H28C 0.9600
C24 H24A 0.9600
C24 H24B 0.9600
C24 H24C 0.9600
C4 C5 1.382(4)
C4 H4 0.9300
C11 C10 1.375(5)
C11 H11 0.9300
C3 C2 1.386(4)
C3 H3 0.9300
C8 C9 1.374(4)
C8 H8 0.9300
C10 C9 1.356(5)
C10 H10 0.9300
C5 C1 1.365(6)
C5 H5 0.9300
C30 C31 1.452(6)
C30 O4A 1.63(5)
C30 H30A 0.9700
C30 H30B 0.9700
C1 C2 1.363(6)
C1 H1 0.9300
C9 H9 0.9300
C2 H2A 0.9300
C31 H31A 0.9600
C31 H31B 0.9600
C31 H31C 0.9600
C26 C27 1.378(7)
C26 H26A 0.9700
C26 H26B 0.9700
C27 H27A 0.9600
C27 H27B 0.9600
C27 H27C 0.9600
